data_7126975
loop_
_publ_author_name
'Shin, Mingyeong'
'Seo, Sujin'
'Park, In-Hyeok'
'Lee, Eunji'
'Habata, Yoichi'
'Lee, Shim Sung'

_publ_section_title
;
 Metallosupramolecules of pillar[5]-bis-trithiacrown including a
 mercury(ii) iodide ion-triplet complex.
;
_journal_issue 70
_journal_name_full 'Chemical communications (Cambridge, England)'
_journal_page_first 10135
_journal_page_last 10138
_journal_paper_doi 10.1039/d0cc03902k
_journal_volume 56
_journal_year 2020
_chemical_formula_sum 'C63 H84 O10 S6'
_chemical_formula_weight 1193.66
_space_group_crystal_system monoclinic
_space_group_IT_number 15
_space_group_name_Hall '-C 2yc'
_space_group_name_H-M_alt 'C 1 2/c 1'
_atom_sites_solution_hydrogens geom
_audit_creation_method SHELXL-2014/7
_audit_update_record
;
2020-07-12 deposited with the CCDC.	2020-07-24 downloaded from the CCDC.
;
_cell_angle_alpha 90
_cell_angle_beta 114.172(2)
_cell_angle_gamma 90
_cell_formula_units_Z 4
_cell_length_a 20.2460(9)
_cell_length_b 15.2630(7)
_cell_length_c 21.6226(10)
_cell_measurement_reflns_used 4603
_cell_measurement_temperature 223(2)
_cell_measurement_theta_max 21.58
_cell_measurement_theta_min 2.23
_cell_volume 6095.9(5)
_computing_cell_refinement 'Bruker SAINT'
_computing_data_collection 'Bruker APEX2'
_computing_data_reduction 'Bruker SAINT'
_computing_molecular_graphics 'Bruker SHELXTL'
_computing_publication_material 'Bruker SHELXTL'
_computing_structure_refinement 'SHELXL-2014/7 (Sheldrick, 2014)'
_computing_structure_solution 'SHELXS-97 (Sheldrick, 2008)'
_diffrn_ambient_temperature 223(2)
_diffrn_measured_fraction_theta_full 1.000
_diffrn_measured_fraction_theta_max 1.000
_diffrn_measurement_device_type 'Bruker APEX-II CCD'
_diffrn_measurement_method '\f and \w scans'
_diffrn_radiation_type MoK\a
_diffrn_radiation_wavelength 0.71073
_diffrn_reflns_av_R_equivalents 0.0613
_diffrn_reflns_av_unetI/netI 0.0437
_diffrn_reflns_Laue_measured_fraction_full 1.000
_diffrn_reflns_Laue_measured_fraction_max 1.000
_diffrn_reflns_limit_h_max 24
_diffrn_reflns_limit_h_min -24
_diffrn_reflns_limit_k_max 18
_diffrn_reflns_limit_k_min -18
_diffrn_reflns_limit_l_max 26
_diffrn_reflns_limit_l_min -26
_diffrn_reflns_number 51632
_diffrn_reflns_point_group_measured_fraction_full 1.000
_diffrn_reflns_point_group_measured_fraction_max 1.000
_diffrn_reflns_theta_full 25.242
_diffrn_reflns_theta_max 26.000
_diffrn_reflns_theta_min 1.731
_exptl_absorpt_coefficient_mu 0.282
_exptl_absorpt_correction_T_max 0.9782
_exptl_absorpt_correction_T_min 0.8927
_exptl_absorpt_correction_type multi-scan
_exptl_crystal_colour colourless
_exptl_crystal_density_diffrn 1.301
_exptl_crystal_description needle
_exptl_crystal_F_000 2552
_exptl_crystal_size_max 0.420
_exptl_crystal_size_mid 0.090
_exptl_crystal_size_min 0.080
_refine_diff_density_max 1.122
_refine_diff_density_min -1.498
_refine_diff_density_rms 0.098
_refine_ls_extinction_method none
_refine_ls_goodness_of_fit_ref 1.354
_refine_ls_hydrogen_treatment constr
_refine_ls_matrix_type full
_refine_ls_number_parameters 440
_refine_ls_number_reflns 5986
_refine_ls_number_restraints 161
_refine_ls_restrained_S_all 1.473
_refine_ls_R_factor_all 0.1489
_refine_ls_R_factor_gt 0.1043
_refine_ls_shift/su_max 0.000
_refine_ls_shift/su_mean 0.000
_refine_ls_structure_factor_coef Fsqd
_refine_ls_weighting_details 'w=1/[\s^2^(Fo^2^)+(0.2000P)^2^] where P=(Fo^2^+2Fc^2^)/3'
_refine_ls_weighting_scheme calc
_refine_ls_wR_factor_gt 0.3368
_refine_ls_wR_factor_ref 0.3753
_reflns_Friedel_coverage 0.000
_reflns_number_gt 3565
_reflns_number_total 5986
_reflns_threshold_expression 'I > 2\s(I)'
_cod_data_source_file d0cc03902k2.cif
_cod_data_source_block L
_cod_depositor_comments
;
The following automatic conversions were performed:

data item '_exptl_absorpt_correction_type' value 'multi_scan' was
changed to 'multi-scan' in accordance with the
/home/data/users/saulius/crontab/automatic-downloads/rss-feeds/RSC/lib/dictionaries/cif_core.dic
dictionary named 'cif_core.dic' version 2.4.2 last updated on
2011-04-26.

Automatic conversion script
Id: cif_fix_values 7556 2019-12-06 15:28:31Z antanas 

 Adding full bibliography for 7126975--7126978.cif.
;
_cod_original_sg_symbol_H-M 'C 2/c'
_cod_database_code 7126975
_shelx_shelxl_version_number 2014/7
_shelx_space_group_comment
; 
The symmetry employed for this shelxl refinement is uniquely defined 
by the following loop, which should always be used as a source of 
symmetry information in preference to the above space-group names. 
They are only intended as comments. 
;
_shelx_estimated_absorpt_t_min 0.891
_shelx_estimated_absorpt_t_max 0.978

loop_
_space_group_symop_operation_xyz
'x, y, z'
'-x, y, -z+1/2'
'x+1/2, y+1/2, z'
'-x+1/2, y+1/2, -z+1/2'
'-x, -y, -z'
'x, -y, z-1/2'
'-x+1/2, -y+1/2, -z'
'x+1/2, -y+1/2, z-1/2'

loop_
_atom_site_label
_atom_site_type_symbol
_atom_site_fract_x
_atom_site_fract_y
_atom_site_fract_z
_atom_site_U_iso_or_equiv
_atom_site_adp_type
_atom_site_occupancy
_atom_site_site_symmetry_order
_atom_site_calc_flag
_atom_site_refinement_flags_posn
_atom_site_refinement_flags_adp
_atom_site_refinement_flags_occupancy
_atom_site_disorder_assembly
_atom_site_disorder_group
S1 S 0.83541(9) 0.32547(11) 0.18229(8) 0.0489(6) Uani 0.698(3) 1 d D U P A 1
C24 C 0.7510(3) 0.3284(5) 0.1085(4) 0.103(2) Uani 0.698(3) 1 d D U P A 1
H24A H 0.7161 0.3651 0.1174 0.123 Uiso 0.698(3) 1 calc R U P A 1
H24B H 0.7585 0.3540 0.0703 0.123 Uiso 0.698(3) 1 calc R U P A 1
S2 S 0.63633(19) 0.2475(2) 0.01948(19) 0.1311(14) Uani 0.698(3) 1 d D U P A 1
C25 C 0.7223(3) 0.2385(5) 0.0913(4) 0.099(2) Uani 0.698(3) 1 d D U P A 1
H25A H 0.7160 0.2118 0.1297 0.119 Uiso 0.698(3) 1 calc R U P A 1
H25B H 0.7556 0.2022 0.0799 0.119 Uiso 0.698(3) 1 calc R U P A 1
C26 C 0.6189(5) 0.1358(3) -0.0091(4) 0.089(2) Uani 0.698(3) 1 d D U P A 1
H26A H 0.6599 0.1107 -0.0161 0.107 Uiso 0.698(3) 1 calc R U P A 1
H26B H 0.6085 0.0993 0.0231 0.107 Uiso 0.698(3) 1 calc R U P A 1
S1X S 0.7511(4) 0.3546(6) 0.1547(3) 0.176(3) Uani 0.302(3) 1 d D U P A 2
C24X C 0.7439(14) 0.2399(6) 0.1334(6) 0.114(4) Uani 0.302(3) 1 d D U P A 2
H24C H 0.7823 0.2075 0.1695 0.137 Uiso 0.302(3) 1 calc R U P A 2
H24D H 0.6972 0.2176 0.1301 0.137 Uiso 0.302(3) 1 calc R U P A 2
C25X C 0.7501(8) 0.2253(10) 0.0687(8) 0.092(4) Uani 0.302(3) 1 d D U P A 2
H25C H 0.7997 0.2080 0.0773 0.110 Uiso 0.302(3) 1 calc R U P A 2
H25D H 0.7388 0.2796 0.0421 0.110 Uiso 0.302(3) 1 calc R U P A 2
S2X S 0.6878(2) 0.1404(2) 0.02221(18) 0.0481(11) Uani 0.302(3) 1 d D U P A 2
C26X C 0.6030(5) 0.1967(11) -0.0205(10) 0.070(3) Uani 0.302(3) 1 d D U P A 2
H26C H 0.5818 0.2093 0.0119 0.084 Uiso 0.302(3) 1 calc R U P A 2
H26D H 0.6116 0.2526 -0.0383 0.084 Uiso 0.302(3) 1 calc R U P A 2
S3 S 0.46944(9) 0.20033(14) -0.09117(8) 0.0877(6) Uani 1 1 d . . . . .
O1 O 0.7627(2) 0.3456(2) 0.32775(18) 0.0639(10) Uani 1 1 d . . . . .
O2 O 0.61588(19) 0.1698(2) 0.45704(17) 0.0571(9) Uani 1 1 d . . . . .
O3 O 0.60474(19) 0.6036(2) 0.21002(16) 0.0587(9) Uani 1 1 d . . . . .
O4 O 0.6341(2) 0.5132(3) 0.46698(18) 0.0771(12) Uani 1 1 d . . . . .
O5 O 0.37577(18) 0.0714(2) 0.27466(16) 0.0583(9) Uani 1 1 d . . . . .
C1 C 0.6693(2) 0.1686(3) 0.3792(2) 0.0470(11) Uani 1 1 d . . . . .
C2 C 0.7060(2) 0.2117(3) 0.3458(2) 0.0486(11) Uani 1 1 d . . . . .
H2A H 0.7167 0.1815 0.3132 0.058 Uiso 1 1 calc R U . . .
C3 C 0.7270(3) 0.2987(3) 0.3601(2) 0.0516(12) Uani 1 1 d . . . . .
C4 C 0.7117(2) 0.3453(3) 0.4084(2) 0.0479(11) Uani 1 1 d . . . . .
C5 C 0.6758(2) 0.3024(3) 0.4412(2) 0.0469(11) Uani 1 1 d . . . . .
H5A H 0.6656 0.3325 0.4742 0.056 Uiso 1 1 calc R U . . .
C6 C 0.6538(2) 0.2149(3) 0.4269(2) 0.0488(11) Uani 1 1 d . . . . .
C7 C 0.7344(3) 0.4400(3) 0.4240(2) 0.0533(12) Uani 1 1 d . . . . .
H7A H 0.7458 0.4518 0.4719 0.064 Uiso 1 1 calc R U . . .
H7B H 0.7783 0.4504 0.4164 0.064 Uiso 1 1 calc R U . . .
C8 C 0.6756(2) 0.5017(3) 0.3804(2) 0.0470(11) Uani 1 1 d . . . . .
C9 C 0.6694(2) 0.5252(3) 0.3163(2) 0.0478(11) Uani 1 1 d . . . . .
H9A H 0.7036 0.5043 0.3008 0.057 Uiso 1 1 calc R U . . .
C10 C 0.6136(2) 0.5793(3) 0.2744(2) 0.0461(11) Uani 1 1 d . . . . .
C11 C 0.5621(2) 0.6126(3) 0.2962(2) 0.0452(11) Uani 1 1 d . . . . .
C12 C 0.5699(2) 0.5906(3) 0.3609(2) 0.0477(11) Uani 1 1 d . . . . .
H12A H 0.5368 0.6131 0.3773 0.057 Uiso 1 1 calc R U . . .
C13 C 0.6251(3) 0.5363(3) 0.4021(2) 0.0494(11) Uani 1 1 d . . . . .
C14 C 0.5000 0.6681(4) 0.2500 0.0467(15) Uani 1 2 d S T P . .
H14 H 0.4833 0.7059 0.2774 0.056 Uiso 0.5 1 calc R U P . .
H14B H 0.5167 0.7059 0.2226 0.056 Uiso 0.5 1 calc R U P . .
C15 C 0.4397(2) 0.0699(3) 0.2647(2) 0.0464(11) Uani 1 1 d . . . . .
C16 C 0.5072(3) 0.0695(3) 0.3155(2) 0.0487(11) Uani 1 1 d . . . . .
H16A H 0.5119 0.0683 0.3606 0.058 Uiso 1 1 calc R U . . .
C17 C 0.5701(3) 0.0709(3) 0.3034(2) 0.0474(11) Uani 1 1 d . . . . .
C18 C 0.6443(3) 0.0750(3) 0.3613(2) 0.0538(12) Uani 1 1 d . . . . .
H18A H 0.6429 0.0458 0.4011 0.065 Uiso 1 1 calc R U . . .
H18B H 0.6790 0.0436 0.3484 0.065 Uiso 1 1 calc R U . . .
C19 C 0.6559(13) 0.5690(11) 0.1869(10) 0.054(4) Uani 0.698(3) 1 d . . P A 1
H19A H 0.6448 0.5901 0.1414 0.081 Uiso 0.698(3) 1 calc R U P A 1
H19B H 0.7042 0.5879 0.2170 0.081 Uiso 0.698(3) 1 calc R U P A 1
H19C H 0.6537 0.5055 0.1866 0.081 Uiso 0.698(3) 1 calc R U P A 1
C19X C 0.641(4) 0.565(4) 0.181(3) 0.11(2) Uani 0.302(3) 1 d . . P A 2
H19D H 0.6285 0.5894 0.1364 0.161 Uiso 0.302(3) 1 calc R U P A 2
H19E H 0.6925 0.5724 0.2082 0.161 Uiso 0.302(3) 1 calc R U P A 2
H19F H 0.6296 0.5025 0.1769 0.161 Uiso 0.302(3) 1 calc R U P A 2
C20 C 0.5752(4) 0.5259(5) 0.4846(3) 0.0835(18) Uani 1 1 d . . . . .
H20A H 0.5885 0.5073 0.5310 0.125 Uiso 1 1 calc R U . . .
H20B H 0.5622 0.5875 0.4803 0.125 Uiso 1 1 calc R U . . .
H20C H 0.5342 0.4917 0.4546 0.125 Uiso 1 1 calc R U . . .
C21 C 0.3831(3) 0.0687(4) 0.3420(3) 0.0744(17) Uani 1 1 d . . . . .
H21A H 0.3355 0.0700 0.3427 0.112 Uiso 1 1 calc R U . . .
H21B H 0.4079 0.0153 0.3634 0.112 Uiso 1 1 calc R U . . .
H21C H 0.4109 0.1190 0.3664 0.112 Uiso 1 1 calc R U . . .
C22 C 0.7782(3) 0.3006(3) 0.2776(3) 0.0605(13) Uani 1 1 d . . . . .
H22A H 0.7344 0.2726 0.2445 0.073 Uiso 1 1 calc R U . . .
H22B H 0.8150 0.2554 0.2986 0.073 Uiso 1 1 calc R U . . .
C23 C 0.8056(3) 0.3689(4) 0.2439(3) 0.087(2) Uani 1 1 d D . . . .
H23A H 0.8461 0.4001 0.2788 0.105 Uiso 0.698(3) 1 calc R U P A 1
H23B H 0.7670 0.4116 0.2216 0.105 Uiso 0.698(3) 1 calc R U P A 1
H23C H 0.8570 0.3596 0.2543 0.105 Uiso 0.302(3) 1 calc R U P A 2
H23D H 0.7994 0.4278 0.2587 0.105 Uiso 0.302(3) 1 calc R U P A 2
C27 C 0.5533(3) 0.1449(5) -0.0752(3) 0.091(2) Uani 1 1 d D . . . .
H27A H 0.5395 0.0848 -0.0912 0.109 Uiso 0.698(3) 1 calc R U P A 1
H27B H 0.5712 0.1714 -0.1067 0.109 Uiso 0.698(3) 1 calc R U P A 1
H27C H 0.5522 0.0839 -0.0615 0.109 Uiso 0.302(3) 1 calc R U P A 2
H27D H 0.5650 0.1465 -0.1149 0.109 Uiso 0.302(3) 1 calc R U P A 2
C28 C 0.4464(3) 0.1507(4) -0.0264(3) 0.0759(17) Uani 1 1 d . . . . .
H28A H 0.4174 0.0977 -0.0443 0.091 Uiso 1 1 calc R U . . .
H28B H 0.4905 0.1341 0.0127 0.091 Uiso 1 1 calc R U . . .
C29 C 0.4040(3) 0.2155(3) -0.0054(2) 0.0562(13) Uani 1 1 d . . . . .
H29A H 0.4336 0.2670 0.0155 0.067 Uiso 1 1 calc R U . . .
H29B H 0.3608 0.2345 -0.0446 0.067 Uiso 1 1 calc R U . . .
C30 C 0.5616(15) 0.3089(14) 0.1463(14) 0.139(7) Uani 0.5 1 d D U P B -1
H30A H 0.5706 0.3448 0.1136 0.209 Uiso 0.5 1 calc R U P B -1
H30B H 0.6067 0.2831 0.1776 0.209 Uiso 0.5 1 calc R U P B -1
H30C H 0.5276 0.2627 0.1228 0.209 Uiso 0.5 1 calc R U P B -1
C31 C 0.5308(13) 0.3639(12) 0.1843(10) 0.127(5) Uani 0.5 1 d D U P B -1
H31A H 0.4858 0.3908 0.1523 0.153 Uiso 0.5 1 calc R U P B -1
H31B H 0.5649 0.4111 0.2071 0.153 Uiso 0.5 1 calc R U P B -1
C32 C 0.5151(13) 0.3131(11) 0.2363(10) 0.122(5) Uani 0.5 1 d D U P B -1
H32A H 0.4859 0.2617 0.2145 0.147 Uiso 0.5 1 calc R U P B -1
H32B H 0.5609 0.2922 0.2714 0.147 Uiso 0.5 1 calc R U P B -1
C33 C 0.4758(12) 0.3657(11) 0.2693(11) 0.129(5) Uani 0.5 1 d D U P B -1
H33A H 0.4320 0.3908 0.2342 0.154 Uiso 0.5 1 calc R U P B -1
H33B H 0.5068 0.4141 0.2949 0.154 Uiso 0.5 1 calc R U P B -1
C34 C 0.4554(13) 0.3101(12) 0.3165(10) 0.127(5) Uani 0.5 1 d D U P B -1
H34A H 0.4162 0.2706 0.2890 0.152 Uiso 0.5 1 calc R U P B -1
H34B H 0.4972 0.2737 0.3434 0.152 Uiso 0.5 1 calc R U P B -1
C35 C 0.4320(17) 0.3578(15) 0.3636(14) 0.157(8) Uani 0.5 1 d D U P B -1
H35A H 0.4202 0.3161 0.3914 0.236 Uiso 0.5 1 calc R U P B -1
H35B H 0.4707 0.3958 0.3924 0.236 Uiso 0.5 1 calc R U P B -1
H35C H 0.3896 0.3928 0.3378 0.236 Uiso 0.5 1 calc R U P B -1

loop_
_atom_site_aniso_label
_atom_site_aniso_U_11
_atom_site_aniso_U_22
_atom_site_aniso_U_33
_atom_site_aniso_U_23
_atom_site_aniso_U_13
_atom_site_aniso_U_12
S1 0.0529(11) 0.0578(10) 0.0501(10) 0.0002(7) 0.0355(8) 0.0030(8)
C24 0.110(5) 0.114(5) 0.076(4) -0.001(4) 0.029(4) -0.005(4)
S2 0.119(2) 0.091(2) 0.139(3) 0.0046(18) 0.007(2) 0.0119(17)
C25 0.101(5) 0.110(5) 0.090(5) -0.003(4) 0.044(4) -0.007(4)
C26 0.092(5) 0.073(4) 0.097(5) -0.008(4) 0.034(4) 0.007(4)
S1X 0.177(6) 0.155(5) 0.144(5) 0.012(5) 0.013(5) -0.004(5)
C24X 0.115(6) 0.119(6) 0.093(6) 0.004(6) 0.027(6) -0.007(6)
C25X 0.089(6) 0.099(6) 0.076(6) 0.004(5) 0.023(5) -0.011(5)
S2X 0.046(2) 0.048(2) 0.048(2) 0.0005(16) 0.0163(16) 0.0021(17)
C26X 0.064(6) 0.049(5) 0.082(6) -0.014(5) 0.015(5) -0.005(5)
S3 0.0839(12) 0.1257(15) 0.0704(11) 0.0098(9) 0.0489(9) -0.0008(10)
O1 0.075(2) 0.059(2) 0.079(2) 0.0037(18) 0.053(2) 0.0021(18)
O2 0.067(2) 0.062(2) 0.052(2) 0.0102(15) 0.0341(17) 0.0073(16)
O3 0.064(2) 0.070(2) 0.049(2) 0.0076(16) 0.0301(17) 0.0017(18)
O4 0.081(3) 0.111(3) 0.046(2) 0.0148(19) 0.0330(19) 0.021(2)
O5 0.054(2) 0.074(2) 0.056(2) -0.0082(17) 0.0320(16) -0.0143(17)
C1 0.044(3) 0.051(3) 0.044(3) 0.010(2) 0.016(2) 0.015(2)
C2 0.043(3) 0.054(3) 0.053(3) 0.007(2) 0.025(2) 0.009(2)
C3 0.046(3) 0.059(3) 0.056(3) 0.014(2) 0.027(2) 0.013(2)
C4 0.041(2) 0.055(3) 0.042(2) 0.005(2) 0.0107(19) 0.010(2)
C5 0.045(3) 0.055(3) 0.037(2) 0.005(2) 0.0132(19) 0.011(2)
C6 0.042(3) 0.066(3) 0.039(2) 0.014(2) 0.0172(19) 0.015(2)
C7 0.046(3) 0.057(3) 0.054(3) 0.006(2) 0.017(2) 0.009(2)
C8 0.044(3) 0.047(2) 0.045(3) -0.001(2) 0.013(2) -0.003(2)
C9 0.041(2) 0.053(3) 0.050(3) -0.001(2) 0.021(2) 0.000(2)
C10 0.048(3) 0.046(2) 0.042(3) -0.002(2) 0.017(2) -0.007(2)
C11 0.042(2) 0.040(2) 0.051(3) -0.0043(19) 0.017(2) -0.002(2)
C12 0.048(3) 0.048(2) 0.050(3) -0.010(2) 0.023(2) 0.000(2)
C13 0.048(3) 0.056(3) 0.044(3) 0.002(2) 0.018(2) -0.001(2)
C14 0.045(4) 0.038(3) 0.055(4) 0.000 0.019(3) 0.000
C15 0.051(3) 0.042(2) 0.053(3) -0.006(2) 0.029(2) -0.011(2)
C16 0.066(3) 0.042(2) 0.048(3) 0.000(2) 0.034(2) -0.002(2)
C17 0.054(3) 0.037(2) 0.058(3) 0.005(2) 0.029(2) 0.006(2)
C18 0.057(3) 0.049(3) 0.060(3) 0.015(2) 0.028(2) 0.019(2)
C19 0.065(9) 0.061(6) 0.052(7) 0.006(5) 0.040(7) -0.004(5)
C19X 0.07(3) 0.14(4) 0.10(3) -0.02(2) 0.016(18) 0.00(2)
C20 0.098(5) 0.102(5) 0.071(4) 0.013(3) 0.055(3) 0.015(4)
C21 0.065(4) 0.107(5) 0.064(4) -0.016(3) 0.040(3) -0.021(3)
C22 0.067(3) 0.058(3) 0.067(3) 0.003(2) 0.037(3) -0.003(3)
C23 0.124(6) 0.068(4) 0.112(5) 0.011(3) 0.092(5) 0.007(4)
C27 0.074(4) 0.137(6) 0.077(4) -0.010(4) 0.046(3) -0.010(4)
C28 0.084(4) 0.094(4) 0.066(4) -0.010(3) 0.046(3) -0.021(3)
C29 0.066(3) 0.064(3) 0.048(3) -0.015(2) 0.034(2) -0.019(3)
C30 0.142(14) 0.133(15) 0.175(16) 0.032(13) 0.098(12) 0.051(13)
C31 0.155(10) 0.106(10) 0.149(12) 0.016(9) 0.091(9) 0.000(9)
C32 0.156(10) 0.103(9) 0.137(11) -0.006(7) 0.088(8) -0.001(8)
C33 0.163(10) 0.113(10) 0.137(10) -0.019(7) 0.088(8) -0.015(8)
C34 0.158(11) 0.111(11) 0.143(11) -0.023(9) 0.094(9) -0.033(9)
C35 0.169(16) 0.136(16) 0.174(17) -0.002(14) 0.077(13) -0.042(15)

loop_
_atom_type_symbol
_atom_type_description
_atom_type_scat_dispersion_real
_atom_type_scat_dispersion_imag
_atom_type_scat_source
C C 0.0033 0.0016 'International Tables Vol C Tables 4.2.6.8 and 6.1.1.4'
H H 0.0000 0.0000 'International Tables Vol C Tables 4.2.6.8 and 6.1.1.4'
O O 0.0106 0.0060 'International Tables Vol C Tables 4.2.6.8 and 6.1.1.4'
S S 0.1246 0.1234 'International Tables Vol C Tables 4.2.6.8 and 6.1.1.4'

loop_
_geom_angle_atom_site_label_1
_geom_angle_atom_site_label_2
_geom_angle_atom_site_label_3
_geom_angle
_geom_angle_site_symmetry_1
_geom_angle_site_symmetry_3
_geom_angle_publ_flag
C23 S1 C24 99.4(4) . . ?
C25 C24 S1 109.5(4) . . ?
C25 C24 H24A 109.8 . . ?
S1 C24 H24A 109.8 . . ?
C25 C24 H24B 109.8 . . ?
S1 C24 H24B 109.8 . . ?
H24A C24 H24B 108.2 . . ?
C26 S2 C25 102.0(4) . . ?
C24 C25 S2 106.7(4) . . ?
C24 C25 H25A 110.4 . . ?
S2 C25 H25A 110.4 . . ?
C24 C25 H25B 110.4 . . ?
S2 C25 H25B 110.4 . . ?
H25A C25 H25B 108.6 . . ?
C27 C26 S2 102.2(5) . . ?
C27 C26 H26A 111.3 . . ?
S2 C26 H26A 111.3 . . ?
C27 C26 H26B 111.3 . . ?
S2 C26 H26B 111.3 . . ?
H26A C26 H26B 109.2 . . ?
C24X S1X C23 110.0(5) . . ?
C25X C24X S1X 111.2(7) . . ?
C25X C24X H24C 109.4 . . ?
S1X C24X H24C 109.4 . . ?
C25X C24X H24D 109.4 . . ?
S1X C24X H24D 109.4 . . ?
H24C C24X H24D 108.0 . . ?
C24X C25X S2X 109.1(6) . . ?
C24X C25X H25C 109.9 . . ?
S2X C25X H25C 109.9 . . ?
C24X C25X H25D 109.9 . . ?
S2X C25X H25D 109.9 . . ?
H25C C25X H25D 108.3 . . ?
C26X S2X C25X 104.2(9) . . ?
C27 C26X S2X 111.1(9) . . ?
C27 C26X H26C 109.4 . . ?
S2X C26X H26C 109.4 . . ?
C27 C26X H26D 109.4 . . ?
S2X C26X H26D 109.4 . . ?
H26C C26X H26D 108.0 . . ?
C27 S3 C28 100.2(3) . . ?
C3 O1 C22 117.2(4) . . ?
C6 O2 C29 118.4(4) . 2_655 ?
C19X O3 C10 120(3) . . ?
C10 O3 C19 116.3(8) . . ?
C13 O4 C20 117.7(4) . . ?
C15 O5 C21 116.7(4) . . ?
C6 C1 C2 118.3(4) . . ?
C6 C1 C18 121.2(4) . . ?
C2 C1 C18 120.4(4) . . ?
C3 C2 C1 121.0(4) . . ?
C3 C2 H2A 119.5 . . ?
C1 C2 H2A 119.5 . . ?
C2 C3 O1 123.6(4) . . ?
C2 C3 C4 120.7(4) . . ?
O1 C3 C4 115.7(4) . . ?
C5 C4 C3 118.0(4) . . ?
C5 C4 C7 121.1(4) . . ?
C3 C4 C7 120.8(4) . . ?
C4 C5 C6 121.8(4) . . ?
C4 C5 H5A 119.1 . . ?
C6 C5 H5A 119.1 . . ?
O2 C6 C1 115.9(4) . . ?
O2 C6 C5 124.0(4) . . ?
C1 C6 C5 120.1(4) . . ?
C8 C7 C4 111.6(4) . . ?
C8 C7 H7A 109.3 . . ?
C4 C7 H7A 109.3 . . ?
C8 C7 H7B 109.3 . . ?
C4 C7 H7B 109.3 . . ?
H7A C7 H7B 108.0 . . ?
C9 C8 C13 117.4(4) . . ?
C9 C8 C7 120.9(4) . . ?
C13 C8 C7 121.7(4) . . ?
C8 C9 C10 121.4(4) . . ?
C8 C9 H9A 119.3 . . ?
C10 C9 H9A 119.3 . . ?
O3 C10 C9 123.5(4) . . ?
O3 C10 C11 115.7(4) . . ?
C9 C10 C11 120.8(4) . . ?
C12 C11 C10 117.3(4) . . ?
C12 C11 C14 121.7(4) . . ?
C10 C11 C14 121.0(4) . . ?
C13 C12 C11 121.6(4) . . ?
C13 C12 H12A 119.2 . . ?
C11 C12 H12A 119.2 . . ?
O4 C13 C12 122.8(4) . . ?
O4 C13 C8 115.8(4) . . ?
C12 C13 C8 121.4(4) . . ?
C11 C14 C11 111.5(5) 2_655 . ?
C11 C14 H14 109.3 2_655 . ?
C11 C14 H14 109.3 . . ?
C11 C14 H14B 109.3 2_655 . ?
C11 C14 H14B 109.3 . . ?
H14 C14 H14B 108.0 . . ?
C16 C15 O5 124.3(4) . . ?
C16 C15 C17 120.9(4) . 2_655 ?
O5 C15 C17 114.8(4) . 2_655 ?
C15 C16 C17 122.6(4) . . ?
C15 C16 H16A 118.7 . . ?
C17 C16 H16A 118.7 . . ?
C16 C17 C15 116.5(4) . 2_655 ?
C16 C17 C18 121.2(4) . . ?
C15 C17 C18 122.3(4) 2_655 . ?
C1 C18 C17 111.5(4) . . ?
C1 C18 H18A 109.3 . . ?
C17 C18 H18A 109.3 . . ?
C1 C18 H18B 109.3 . . ?
C17 C18 H18B 109.3 . . ?
H18A C18 H18B 108.0 . . ?
O3 C19 H19A 109.5 . . ?
O3 C19 H19B 109.5 . . ?
H19A C19 H19B 109.5 . . ?
O3 C19 H19C 109.5 . . ?
H19A C19 H19C 109.5 . . ?
H19B C19 H19C 109.5 . . ?
O3 C19X H19D 109.5 . . ?
O3 C19X H19E 109.5 . . ?
H19D C19X H19E 109.5 . . ?
O3 C19X H19F 109.5 . . ?
H19D C19X H19F 109.5 . . ?
H19E C19X H19F 109.5 . . ?
O4 C20 H20A 109.5 . . ?
O4 C20 H20B 109.5 . . ?
H20A C20 H20B 109.5 . . ?
O4 C20 H20C 109.5 . . ?
H20A C20 H20C 109.5 . . ?
H20B C20 H20C 109.5 . . ?
O5 C21 H21A 109.5 . . ?
O5 C21 H21B 109.5 . . ?
H21A C21 H21B 109.5 . . ?
O5 C21 H21C 109.5 . . ?
H21A C21 H21C 109.5 . . ?
H21B C21 H21C 109.5 . . ?
O1 C22 C23 106.0(4) . . ?
O1 C22 H22A 110.5 . . ?
C23 C22 H22A 110.5 . . ?
O1 C22 H22B 110.5 . . ?
C23 C22 H22B 110.5 . . ?
H22A C22 H22B 108.7 . . ?
C22 C23 S1 113.9(4) . . ?
C22 C23 S1X 104.4(6) . . ?
C22 C23 H23A 108.8 . . ?
S1 C23 H23A 108.8 . . ?
C22 C23 H23B 108.8 . . ?
S1 C23 H23B 108.8 . . ?
H23A C23 H23B 107.7 . . ?
C22 C23 H23C 110.9 . . ?
S1X C23 H23C 110.9 . . ?
C22 C23 H23D 110.9 . . ?
S1X C23 H23D 110.9 . . ?
H23C C23 H23D 108.9 . . ?
C26X C27 S3 100.8(5) . . ?
C26 C27 S3 128.4(5) . . ?
C26 C27 H27A 105.2 . . ?
S3 C27 H27A 105.2 . . ?
C26 C27 H27B 105.2 . . ?
S3 C27 H27B 105.2 . . ?
H27A C27 H27B 105.9 . . ?
C26X C27 H27C 111.6 . . ?
S3 C27 H27C 111.6 . . ?
C26X C27 H27D 111.6 . . ?
S3 C27 H27D 111.6 . . ?
H27C C27 H27D 109.4 . . ?
C29 C28 S3 108.6(4) . . ?
C29 C28 H28A 110.0 . . ?
S3 C28 H28A 110.0 . . ?
C29 C28 H28B 110.0 . . ?
S3 C28 H28B 110.0 . . ?
H28A C28 H28B 108.4 . . ?
O2 C29 C28 105.4(4) 2_655 . ?
O2 C29 H29A 110.7 2_655 . ?
C28 C29 H29A 110.7 . . ?
O2 C29 H29B 110.7 2_655 . ?
C28 C29 H29B 110.7 . . ?
H29A C29 H29B 108.8 . . ?
C31 C30 H30A 109.5 . . ?
C31 C30 H30B 109.5 . . ?
H30A C30 H30B 109.5 . . ?
C31 C30 H30C 109.5 . . ?
H30A C30 H30C 109.5 . . ?
H30B C30 H30C 109.5 . . ?
C30 C31 C32 112.9(19) . . ?
C30 C31 H31A 109.0 . . ?
C32 C31 H31A 109.0 . . ?
C30 C31 H31B 109.0 . . ?
C32 C31 H31B 109.0 . . ?
H31A C31 H31B 107.8 . . ?
C33 C32 C31 113.3(16) . . ?
C33 C32 H32A 108.9 . . ?
C31 C32 H32A 108.9 . . ?
C33 C32 H32B 108.9 . . ?
C31 C32 H32B 108.9 . . ?
H32A C32 H32B 107.7 . . ?
C32 C33 C34 111.5(12) . . ?
C32 C33 H33A 109.3 . . ?
C34 C33 H33A 109.3 . . ?
C32 C33 H33B 109.3 . . ?
C34 C33 H33B 109.3 . . ?
H33A C33 H33B 108.0 . . ?
C35 C34 C33 116.3(19) . . ?
C35 C34 H34A 108.2 . . ?
C33 C34 H34A 108.2 . . ?
C35 C34 H34B 108.2 . . ?
C33 C34 H34B 108.2 . . ?
H34A C34 H34B 107.4 . . ?
C34 C35 H35A 109.5 . . ?
C34 C35 H35B 109.5 . . ?
H35A C35 H35B 109.5 . . ?
C34 C35 H35C 109.5 . . ?
H35A C35 H35C 109.5 . . ?
H35B C35 H35C 109.5 . . ?

loop_
_geom_bond_atom_site_label_1
_geom_bond_atom_site_label_2
_geom_bond_distance
_geom_bond_site_symmetry_2
_geom_bond_publ_flag
S1 C23 1.7989(10) . ?
S1 C24 1.7993(10) . ?
C24 C25 1.477(8) . ?
C24 H24A 0.9800 . ?
C24 H24B 0.9800 . ?
S2 C26 1.7994(10) . ?
S2 C25 1.8008(10) . ?
C25 H25A 0.9800 . ?
C25 H25B 0.9800 . ?
C26 C27 1.508(8) . ?
C26 H26A 0.9800 . ?
C26 H26B 0.9800 . ?
S1X C24X 1.7998(10) . ?
S1X C23 1.8002(10) . ?
C24X C25X 1.471(10) . ?
C24X H24C 0.9800 . ?
C24X H24D 0.9800 . ?
C25X S2X 1.8003(10) . ?
C25X H25C 0.9800 . ?
C25X H25D 0.9800 . ?
S2X C26X 1.8001(10) . ?
C26X C27 1.436(19) . ?
C26X H26C 0.9800 . ?
C26X H26D 0.9800 . ?
S3 C27 1.799(7) . ?
S3 C28 1.814(5) . ?
O1 C3 1.391(5) . ?
O1 C22 1.423(6) . ?
O2 C6 1.377(5) . ?
O2 C29 1.445(5) 2_655 ?
O3 C19X 1.29(6) . ?
O3 C10 1.379(5) . ?
O3 C19 1.424(19) . ?
O4 C13 1.384(5) . ?
O4 C20 1.407(7) . ?
O5 C15 1.398(5) . ?
O5 C21 1.402(6) . ?
C1 C6 1.389(6) . ?
C1 C2 1.395(6) . ?
C1 C18 1.512(6) . ?
C2 C3 1.390(7) . ?
C2 H2A 0.9400 . ?
C3 C4 1.399(6) . ?
C4 C5 1.373(6) . ?
C4 C7 1.512(6) . ?
C5 C6 1.401(7) . ?
C5 H5A 0.9400 . ?
C7 C8 1.508(6) . ?
C7 H7A 0.9800 . ?
C7 H7B 0.9800 . ?
C8 C9 1.385(6) . ?
C8 C13 1.393(6) . ?
C9 C10 1.394(6) . ?
C9 H9A 0.9400 . ?
C10 C11 1.404(6) . ?
C11 C12 1.385(6) . ?
C11 C14 1.505(6) . ?
C12 C13 1.384(7) . ?
C12 H12A 0.9400 . ?
C14 C11 1.505(6) 2_655 ?
C14 H14 0.9800 . ?
C14 H14B 0.9800 . ?
C15 C16 1.358(7) . ?
C15 C17 1.403(6) 2_655 ?
C16 C17 1.400(6) . ?
C16 H16A 0.9400 . ?
C17 C15 1.403(6) 2_655 ?
C17 C18 1.512(7) . ?
C18 H18A 0.9800 . ?
C18 H18B 0.9800 . ?
C19 H19A 0.9700 . ?
C19 H19B 0.9700 . ?
C19 H19C 0.9700 . ?
C19X H19D 0.9700 . ?
C19X H19E 0.9700 . ?
C19X H19F 0.9700 . ?
C20 H20A 0.9700 . ?
C20 H20B 0.9700 . ?
C20 H20C 0.9700 . ?
C21 H21A 0.9700 . ?
C21 H21B 0.9700 . ?
C21 H21C 0.9700 . ?
C22 C23 1.503(7) . ?
C22 H22A 0.9800 . ?
C22 H22B 0.9800 . ?
C23 H23A 0.9800 . ?
C23 H23B 0.9800 . ?
C23 H23C 0.9800 . ?
C23 H23D 0.9800 . ?
C27 H27A 0.9800 . ?
C27 H27B 0.9800 . ?
C27 H27C 0.9800 . ?
C27 H27D 0.9800 . ?
C28 C29 1.496(8) . ?
C28 H28A 0.9800 . ?
C28 H28B 0.9800 . ?
C29 O2 1.445(5) 2_655 ?
C29 H29A 0.9800 . ?
C29 H29B 0.9800 . ?
C30 C31 1.479(10) . ?
C30 H30A 0.9700 . ?
C30 H30B 0.9700 . ?
C30 H30C 0.9700 . ?
C31 C32 1.502(10) . ?
C31 H31A 0.9800 . ?
C31 H31B 0.9800 . ?
C32 C33 1.500(9) . ?
C32 H32A 0.9800 . ?
C32 H32B 0.9800 . ?
C33 C34 1.508(10) . ?
C33 H33A 0.9800 . ?
C33 H33B 0.9800 . ?
C34 C35 1.479(10) . ?
C34 H34A 0.9800 . ?
C34 H34B 0.9800 . ?
C35 H35A 0.9700 . ?
C35 H35B 0.9700 . ?
C35 H35C 0.9700 . ?
